data_7006007
loop_
_publ_author_name
'Verdejo, Bego\~na'
'Blasco, Salvador'
'Garc\'ia-Espa\~na, Enrique'
'Lloret, Francisco'
'Gavi\~na, Pablo'
'Soriano, Conxa'
'Tatay, Sergio'
'Jim\'enez, Hermas R'
'Dom\'enech, Antonio'
'Latorre, Julio'

_publ_section_title
;
 Imidazolate bridged Cu(II)-Cu(II) and Cu(II)-Zn(II) complexes of a
 terpyridinophane azamacrocycle: a solution and solid state study.
;
_journal_issue 41
_journal_name_full 'Dalton transactions (Cambridge, England : 2003)'
_journal_page_first 4726
_journal_page_last 4737
_journal_paper_doi 10.1039/b708186c
_journal_year 2007
_chemical_formula_sum 'C32 H46 Br Cu2 F6 N10 O10 S2'
_chemical_formula_weight 1115.9
_chemical_name_common tpyimi
_chemical_name_systematic
;
?
;
_space_group_IT_number 2
_symmetry_cell_setting triclinic
_symmetry_space_group_name_Hall '-P 1'
_symmetry_space_group_name_H-M 'P -1'
_atom_sites_solution_hydrogens geom
_atom_sites_solution_primary direct
_atom_sites_solution_secondary difmap
_audit_conform_dict_location ftp://ftp.iucr.org/pub/cif_core.dic
_audit_conform_dict_name cif_core.dic
_audit_conform_dict_version 2.2
_audit_creation_date 2007-07-04T19:14:03-00:00
_audit_creation_method 'WinGX routine CIF_UPDATE'
_cell_angle_alpha 67.1910(11)
_cell_angle_beta 81.0600(13)
_cell_angle_gamma 78.565(2)
_cell_formula_units_Z 2
_cell_length_a 8.8330(3)
_cell_length_b 14.9500(5)
_cell_length_c 18.2850(8)
_cell_measurement_reflns_used 5339
_cell_measurement_temperature 293(2)
_cell_measurement_theta_max 27.485
_cell_measurement_theta_min 0.998
_cell_volume 2173.34(14)
_computing_cell_refinement 'HKL Scalepack (Otwinowski & Minor 1997)'
_computing_data_collection 'Collect (Nonius BV, 1997-2000)'
_computing_data_reduction 'HKL Denzo and Scalepack (Otwinowski & Minor 1997)'
_computing_structure_refinement 'SHELXL-97 (Sheldrick, 1997)'
_diffrn_ambient_temperature 293(2)
_diffrn_measured_fraction_theta_full 0.942
_diffrn_measured_fraction_theta_max 0.942
_diffrn_measurement_device '95mm CCD camera on \k-goniostat'
_diffrn_measurement_device_type KappaCCD
_diffrn_measurement_method CCD
_diffrn_orient_matrix_type 'by Nonius Collect from scalepack cell'
_diffrn_orient_matrix_UB_11 0.102978
_diffrn_orient_matrix_UB_12 0.29768E-2
_diffrn_orient_matrix_UB_13 -0.318645E-1
_diffrn_orient_matrix_UB_21 -0.532883E-1
_diffrn_orient_matrix_UB_22 0.30141E-1
_diffrn_orient_matrix_UB_23 -0.503113E-1
_diffrn_orient_matrix_UB_31 0.1432E-3
_diffrn_orient_matrix_UB_32 0.668711E-1
_diffrn_orient_matrix_UB_33 0.7E-6
_diffrn_radiation_monochromator graphite
_diffrn_radiation_type MoK\a
_diffrn_radiation_wavelength 0.71073
_diffrn_reflns_av_R_equivalents 0.0544
_diffrn_reflns_av_unetI/netI 0.0991
_diffrn_reflns_limit_h_max 11
_diffrn_reflns_limit_h_min -11
_diffrn_reflns_limit_k_max 18
_diffrn_reflns_limit_k_min -19
_diffrn_reflns_limit_l_max 22
_diffrn_reflns_limit_l_min -23
_diffrn_reflns_number 13417
_diffrn_reflns_theta_full 27.39
_diffrn_reflns_theta_max 27.39
_diffrn_reflns_theta_min 1.21
_exptl_absorpt_coefficient_mu 2.084
_exptl_absorpt_correction_T_max 0.8186
_exptl_absorpt_correction_T_min 0.8186
_exptl_absorpt_correction_type none
_exptl_crystal_density_diffrn 1.705
_exptl_crystal_density_method 'not measured'
_exptl_crystal_F_000 1134
_exptl_crystal_size_max 0.1
_exptl_crystal_size_mid 0.1
_exptl_crystal_size_min 0.1
_refine_diff_density_max 1.292
_refine_diff_density_min -1.048
_refine_diff_density_rms 0.186
_refine_ls_extinction_coef 0.0100(16)
_refine_ls_extinction_expression Fc^*^=kFc[1+0.001xFc^2^\l^3^/sin(2\q)]^-1/4^
_refine_ls_extinction_method SHELXL
_refine_ls_goodness_of_fit_ref 1.043
_refine_ls_hydrogen_treatment mixed
_refine_ls_matrix_type full
_refine_ls_number_parameters 575
_refine_ls_number_reflns 9320
_refine_ls_number_restraints 0
_refine_ls_restrained_S_all 1.043
_refine_ls_R_factor_all 0.1454
_refine_ls_R_factor_gt 0.083
_refine_ls_shift/su_max 0.135
_refine_ls_shift/su_mean 0.006
_refine_ls_structure_factor_coef Fsqd
_refine_ls_weighting_details 'calc w=1/[\s^2^(Fo^2^)+(0.1469P)^2^+2.2990P] where P=(Fo^2^+2Fc^2^)/3'
_refine_ls_weighting_scheme calc
_refine_ls_wR_factor_gt 0.2143
_refine_ls_wR_factor_ref 0.2642
_reflns_number_gt 5355
_reflns_number_total 9320
_reflns_threshold_expression >2sigma(I)
_cod_data_source_file b708186c.txt
_cod_data_source_block shelxl
_cod_original_sg_symbol_H-M P-1
_cod_database_code 7006007

loop_
_symmetry_equiv_pos_as_xyz
'x, y, z'
'-x, -y, -z'

loop_
_atom_site_label
_atom_site_type_symbol
_atom_site_fract_x
_atom_site_fract_y
_atom_site_fract_z
_atom_site_U_iso_or_equiv
_atom_site_adp_type
_atom_site_occupancy
_atom_site_symmetry_multiplicity
_atom_site_calc_flag
_atom_site_refinement_flags
_atom_site_disorder_assembly
_atom_site_disorder_group
Cu1 Cu 0.71850(9) 0.71565(5) 0.34459(5) 0.0365(3) Uani 1 1 d . . .
Cu2 Cu 0.72000(10) 1.13811(6) 0.15852(5) 0.0412(3) Uani 1 1 d . . .
Br1 Br 0.60364(10) 0.66520(6) 0.50023(5) 0.0589(3) Uani 1 1 d . . .
S1 S 0.3583(3) 0.30476(19) 0.23439(17) 0.0779(8) Uani 1 1 d . . .
S2 S 1.1461(3) 1.2447(2) -0.10011(15) 0.0716(7) Uani 1 1 d . . .
N1 N 0.5421(6) 0.6942(4) 0.2971(4) 0.0374(13) Uani 1 1 d . . .
N2 N 0.7893(6) 0.5814(4) 0.3504(3) 0.0372(13) Uani 1 1 d . . .
N3 N 0.9367(6) 0.6958(4) 0.3755(4) 0.0392(14) Uani 1 1 d . . .
N4 N 1.1838(8) 0.9135(5) 0.3728(4) 0.0573(18) Uani 1 1 d . . .
H4 H 1.2384 0.9267 0.321 0.069 Uiso 1 1 d R . .
N5 N 0.8365(8) 1.1623(6) 0.2356(5) 0.064(2) Uani 1 1 d . . .
H5C H 0.7653 1.1799 0.2712 0.076 Uiso 1 1 calc R . .
N6 N 0.7903(7) 1.2615(4) 0.0795(4) 0.0513(17) Uani 1 1 d . . .
H6C H 0.8811 1.2424 0.0545 0.062 Uiso 1 1 calc R . .
N7 N 0.5609(7) 1.1629(4) 0.0788(4) 0.0456(15) Uani 1 1 d . . .
H7E H 0.4743 1.1981 0.0942 0.055 Uiso 1 1 calc R . .
N8 N 0.1933(6) 0.9224(4) 0.1802(4) 0.0426(14) Uani 1 1 d . . .
H8 H 0.1342 0.9641 0.2067 0.051 Uiso 1 1 d R . .
N9 N 0.6695(6) 0.8586(4) 0.3132(4) 0.0360(13) Uani 1 1 d . . .
N10 N 0.6593(7) 1.0173(4) 0.2382(3) 0.0407(14) Uani 1 1 d . . .
C1 C 1.2156(10) 0.8146(6) 0.4339(6) 0.059(2) Uani 1 1 d . . .
H1A H 1.1724 0.8194 0.484 0.07 Uiso 1 1 d R . .
H1B H 1.3257 0.7949 0.4348 0.07 Uiso 1 1 d R . .
C2 C 1.0669(12) 0.9764(8) 0.4046(8) 0.084(3) Uani 1 1 d . . .
H2A H 0.9758 0.9454 0.4251 0.101 Uiso 1 1 d R . .
H2B H 1.1079 0.9845 0.4469 0.101 Uiso 1 1 d R . .
C3 C 1.0178(13) 1.0738(9) 0.3480(7) 0.084(3) Uani 1 1 d . . .
H3A H 0.9416 1.1096 0.3741 0.101 Uiso 1 1 d R . .
H3B H 1.1059 1.1078 0.3272 0.101 Uiso 1 1 d R . .
C4 C 0.9517(12) 1.0682(6) 0.2843(6) 0.069(3) Uani 1 1 d . . .
H4A H 0.8973 1.0127 0.3077 0.083 Uiso 1 1 d R . .
H4B H 1.037 1.055 0.2486 0.083 Uiso 1 1 d R . .
C5 C 0.9225(13) 1.2464(8) 0.1898(6) 0.078(3) Uani 1 1 d . . .
H5A H 0.937 1.278 0.2244 0.094 Uiso 1 1 d R . .
H5B H 1.0217 1.2225 0.1687 0.094 Uiso 1 1 d R . .
C6 C 0.8306(12) 1.3174(7) 0.1237(7) 0.074(3) Uani 1 1 d . . .
H6A H 0.8891 1.3675 0.0881 0.088 Uiso 1 1 d R . .
H6B H 0.7365 1.3474 0.1445 0.088 Uiso 1 1 d R . .
C7 C 0.6818(10) 1.3103(6) 0.0174(6) 0.064(3) Uani 1 1 d . . .
H7A H 0.5948 1.3464 0.0376 0.077 Uiso 1 1 d R . .
H7B H 0.7309 1.3543 -0.0297 0.077 Uiso 1 1 d R . .
C8 C 0.6252(10) 1.2318(7) 0.0008(5) 0.064(3) Uani 1 1 d . . .
H8A H 0.7099 1.1957 -0.0208 0.077 Uiso 1 1 d R . .
H8B H 0.5458 1.2595 -0.0355 0.077 Uiso 1 1 d R . .
C9 C 0.5081(8) 1.0809(6) 0.0692(5) 0.0479(19) Uani 1 1 d . . .
H9A H 0.4787 1.1025 0.0159 0.057 Uiso 1 1 d R . .
H9B H 0.5918 1.0271 0.0775 0.057 Uiso 1 1 d R . .
C10 C 0.3692(8) 1.0466(6) 0.1281(5) 0.0481(18) Uani 1 1 d . . .
H10A H 0.2826 1.0987 0.118 0.058 Uiso 1 1 d R . .
H10B H 0.396 1.0279 0.1815 0.058 Uiso 1 1 d R . .
C11 C 0.3233(8) 0.9600(6) 0.1195(5) 0.0461(18) Uani 1 1 d . . .
H11A H 0.4106 0.9085 0.1267 0.055 Uiso 1 1 d R . .
H11B H 0.2894 0.9788 0.0674 0.055 Uiso 1 1 d R . .
C12 C 0.1775(8) 0.8222(6) 0.1926(5) 0.0456(18) Uani 1 1 d . . .
H12A H 0.0845 0.8045 0.2259 0.055 Uiso 1 1 d R . .
H12B H 0.1722 0.8191 0.1416 0.055 Uiso 1 1 d R . .
C13 C 0.4221(8) 0.7613(5) 0.2649(5) 0.0414(17) Uani 1 1 d . . .
H13 H 0.4115 0.8265 0.2647 0.05 Uiso 1 1 d R . .
C14 C 0.3102(8) 0.7432(5) 0.2297(4) 0.0407(16) Uani 1 1 d . . .
C15 C 0.3206(9) 0.6481(6) 0.2318(5) 0.0480(18) Uani 1 1 d . . .
H15 H 0.244 0.6329 0.2082 0.058 Uiso 1 1 d R . .
C16 C 0.4408(9) 0.5775(6) 0.2664(5) 0.0484(18) Uani 1 1 d . . .
H16 H 0.4482 0.5112 0.2695 0.058 Uiso 1 1 d R . .
C17 C 0.5523(8) 0.6020(5) 0.2973(4) 0.0396(16) Uani 1 1 d . . .
C18 C 0.6973(9) 0.5364(5) 0.3297(5) 0.0456(18) Uani 1 1 d . . .
C19 C 0.7423(10) 0.4411(5) 0.3334(5) 0.052(2) Uani 1 1 d . . .
H19 H 0.6743 0.4104 0.3176 0.062 Uiso 1 1 d R . .
C20 C 0.8868(10) 0.3951(6) 0.3587(6) 0.060(2) Uani 1 1 d . . .
H20 H 0.9225 0.3279 0.3644 0.072 Uiso 1 1 d R . .
C21 C 0.9849(10) 0.4427(6) 0.3778(5) 0.054(2) Uani 1 1 d . . .
H21 H 1.0877 0.4117 0.3923 0.065 Uiso 1 1 d R . .
C22 C 0.9299(8) 0.5385(5) 0.3742(4) 0.0435(18) Uani 1 1 d . . .
C23 C 1.0140(7) 0.6021(5) 0.3929(4) 0.0411(17) Uani 1 1 d . . .
C24 C 1.1540(8) 0.5742(6) 0.4254(5) 0.048(2) Uani 1 1 d . . .
H24 H 1.2054 0.5076 0.4392 0.058 Uiso 1 1 d R . .
C25 C 1.2188(8) 0.6431(6) 0.4392(5) 0.0463(19) Uani 1 1 d . . .
H25 H 1.3171 0.6246 0.4613 0.056 Uiso 1 1 d R . .
C26 C 1.1444(8) 0.7376(6) 0.4206(5) 0.0452(18) Uani 1 1 d . . .
C27 C 1.0037(8) 0.7606(5) 0.3890(4) 0.0409(17) Uani 1 1 d . . .
H27 H 0.9531 0.8272 0.376 0.049 Uiso 1 1 d R . .
C28 C 0.7114(8) 0.9262(5) 0.2420(4) 0.0384(16) Uani 1 1 d . . .
H28 H 0.7723 0.9153 0.1971 0.046 Uiso 1 1 d R . .
C29 C 0.5851(7) 0.9106(5) 0.3566(4) 0.0380(16) Uani 1 1 d . . .
H29 H 0.5438 0.8764 0.4099 0.046 Uiso 1 1 d R . .
C30 C 0.5770(8) 1.0078(5) 0.3114(4) 0.0409(16) Uani 1 1 d . . .
H30 H 0.5278 1.0657 0.3215 0.049 Uiso 1 1 d R . .
C31 C 1.1778(12) 1.3449(9) -0.0760(7) 0.080(3) Uani 1 1 d . . .
C32 C 0.2753(16) 0.4142(8) 0.1613(8) 0.088(3) Uani 1 1 d . . .
F1 F 0.1662(15) 0.4025(8) 0.1281(8) 0.199(6) Uani 1 1 d . . .
F2 F 0.1997(13) 0.4784(7) 0.1891(7) 0.169(4) Uani 1 1 d . . .
F3 F 0.3724(13) 0.4585(7) 0.1108(8) 0.211(7) Uani 1 1 d . . .
F4 F 1.2222(11) 1.3097(7) -0.0025(5) 0.139(3) Uani 1 1 d . . .
F5 F 1.2801(12) 1.3937(8) -0.1234(6) 0.158(4) Uani 1 1 d . . .
F6 F 1.0503(10) 1.4050(6) -0.0692(7) 0.146(4) Uani 1 1 d . . .
O1 O 0.4451(17) 0.2504(7) 0.1983(7) 0.189(7) Uani 1 1 d . . .
O2 O 0.2353(9) 0.2697(7) 0.2909(5) 0.111(3) Uani 1 1 d . . .
O3 O 0.4608(15) 0.3442(9) 0.2686(9) 0.175(6) Uani 1 1 d . . .
O4 O 1.0261(9) 1.2037(6) -0.0430(5) 0.097(3) Uani 1 1 d . . .
O5 O 1.2905(9) 1.1878(9) -0.0967(7) 0.131(4) Uani 1 1 d . . .
O6 O 1.1041(12) 1.2889(8) -0.1807(5) 0.127(4) Uani 1 1 d . . .
O7 O 0.2143(11) 0.1854(6) 0.4564(5) 0.107(3) Uani 1 1 d . . .
H7C H 0.1112 0.1985 0.4811 0.129 Uiso 1 1 calc R . .
H7D H 0.2693 0.1253 0.4921 0.129 Uiso 1 1 calc R . .
O8 O 0.6525(13) 0.2031(8) 0.3816(7) 0.139(4) Uani 1 1 d . . .
H8C H 0.5532 0.2075 0.4123 0.167 Uiso 1 1 calc R . .
H8D H 0.7194 0.1452 0.4127 0.167 Uiso 1 1 calc R . .
O9 O 0.3615(17) 0.9886(8) 0.4950(7) 0.159(4) Uani 1 1 d . . .
H9C H 0.2625 1.0211 0.5105 0.19 Uiso 1 1 calc R . .
H9D H 0.3971 0.9317 0.5405 0.19 Uiso 1 1 calc R . .
O10 O 0.9336(7) 1.0493(5) 0.1004(4) 0.0630(19) Uani 1 1 d . . .
H10C H 0.995(12) 1.015(8) 0.123(7) 0.076 Uiso 1 1 d . . .
H10D H 0.960(12) 1.071(8) 0.059(7) 0.076 Uiso 1 1 d . . .

loop_
_atom_site_aniso_label
_atom_site_aniso_U_11
_atom_site_aniso_U_22
_atom_site_aniso_U_33
_atom_site_aniso_U_23
_atom_site_aniso_U_13
_atom_site_aniso_U_12
Cu1 0.0355(4) 0.0256(4) 0.0467(6) -0.0107(4) -0.0090(4) -0.0020(3)
Cu2 0.0490(5) 0.0307(5) 0.0381(5) -0.0054(4) -0.0042(4) -0.0082(4)
Br1 0.0567(5) 0.0539(5) 0.0561(6) -0.0118(4) -0.0084(4) -0.0007(4)
S1 0.0824(16) 0.0555(14) 0.0678(17) -0.0075(12) 0.0058(13) 0.0108(12)
S2 0.0595(13) 0.0880(18) 0.0560(15) -0.0124(13) -0.0022(11) -0.0177(12)
N1 0.041(3) 0.030(3) 0.044(3) -0.016(3) -0.004(3) -0.007(2)
N2 0.042(3) 0.027(3) 0.038(3) -0.010(2) -0.002(3) -0.004(2)
N3 0.038(3) 0.034(3) 0.040(3) -0.009(3) -0.005(3) -0.002(2)
N4 0.057(4) 0.060(4) 0.053(4) -0.018(4) -0.006(3) -0.012(3)
N5 0.065(4) 0.071(5) 0.059(5) -0.021(4) 0.004(4) -0.033(4)
N6 0.054(4) 0.036(3) 0.053(4) -0.006(3) 0.001(3) -0.008(3)
N7 0.040(3) 0.045(3) 0.039(4) -0.005(3) 0.002(3) -0.006(3)
N8 0.037(3) 0.043(3) 0.046(4) -0.017(3) -0.004(3) 0.000(2)
N9 0.037(3) 0.026(3) 0.043(3) -0.009(2) -0.009(2) -0.004(2)
N10 0.054(3) 0.032(3) 0.031(3) -0.006(2) -0.003(3) -0.008(3)
C1 0.052(4) 0.051(5) 0.065(6) -0.007(4) -0.022(4) -0.005(4)
C2 0.078(7) 0.072(7) 0.109(9) -0.043(7) -0.006(6) -0.004(5)
C3 0.074(6) 0.085(8) 0.089(8) -0.029(6) -0.012(6) -0.004(6)
C4 0.096(7) 0.043(5) 0.069(6) -0.025(4) -0.009(5) 0.001(5)
C5 0.091(7) 0.091(8) 0.067(7) -0.036(6) 0.004(6) -0.040(6)
C6 0.082(6) 0.049(5) 0.095(8) -0.030(5) 0.009(6) -0.026(5)
C7 0.061(5) 0.047(5) 0.062(6) 0.007(4) -0.007(4) -0.014(4)
C8 0.056(5) 0.079(6) 0.037(5) 0.004(4) -0.009(4) -0.017(4)
C9 0.041(4) 0.066(5) 0.038(4) -0.021(4) 0.001(3) -0.008(3)
C10 0.040(4) 0.062(5) 0.049(5) -0.026(4) -0.002(3) -0.012(3)
C11 0.036(4) 0.059(5) 0.042(4) -0.020(4) -0.005(3) 0.001(3)
C12 0.032(3) 0.057(5) 0.052(5) -0.024(4) -0.008(3) -0.007(3)
C13 0.041(4) 0.036(4) 0.048(4) -0.016(3) -0.009(3) -0.003(3)
C14 0.038(4) 0.049(4) 0.037(4) -0.018(3) -0.006(3) -0.006(3)
C15 0.052(4) 0.050(4) 0.054(5) -0.025(4) -0.009(4) -0.017(3)
C16 0.053(4) 0.042(4) 0.056(5) -0.022(4) -0.005(4) -0.012(3)
C17 0.053(4) 0.036(4) 0.037(4) -0.022(3) 0.003(3) -0.011(3)
C18 0.054(4) 0.032(4) 0.047(5) -0.013(3) 0.003(3) -0.009(3)
C19 0.072(5) 0.034(4) 0.052(5) -0.018(4) -0.008(4) -0.008(4)
C20 0.073(5) 0.037(4) 0.066(6) -0.019(4) -0.009(5) 0.003(4)
C21 0.059(5) 0.037(4) 0.056(5) -0.012(4) -0.006(4) 0.008(3)
C22 0.042(4) 0.038(4) 0.038(4) -0.007(3) 0.007(3) -0.001(3)
C23 0.033(3) 0.039(4) 0.038(4) -0.005(3) 0.004(3) -0.002(3)
C24 0.040(4) 0.040(4) 0.046(5) -0.003(3) -0.002(3) 0.006(3)
C25 0.035(4) 0.053(4) 0.040(4) -0.006(3) -0.007(3) -0.002(3)
C26 0.042(4) 0.050(4) 0.039(4) -0.009(3) -0.008(3) -0.006(3)
C27 0.036(3) 0.037(4) 0.047(4) -0.011(3) -0.009(3) -0.004(3)
C28 0.045(4) 0.029(3) 0.034(4) -0.005(3) -0.001(3) -0.003(3)
C29 0.038(3) 0.034(3) 0.040(4) -0.012(3) -0.003(3) -0.004(3)
C30 0.044(4) 0.031(3) 0.045(4) -0.014(3) 0.002(3) -0.004(3)
C31 0.058(6) 0.107(9) 0.078(8) -0.036(7) 0.000(5) -0.023(6)
C32 0.118(9) 0.048(6) 0.105(10) -0.036(6) -0.031(8) -0.001(6)
F1 0.237(11) 0.132(8) 0.222(13) 0.000(8) -0.153(11) -0.049(8)
F2 0.219(11) 0.100(6) 0.197(11) -0.077(7) -0.079(9) 0.052(7)
F3 0.180(9) 0.100(7) 0.203(11) 0.075(7) 0.025(9) 0.011(6)
F4 0.169(8) 0.171(9) 0.104(6) -0.074(6) -0.043(6) -0.013(6)
F5 0.164(8) 0.214(10) 0.145(8) -0.094(8) 0.050(7) -0.130(8)
F6 0.119(6) 0.081(5) 0.215(11) -0.040(6) -0.017(6) 0.007(4)
O1 0.281(15) 0.080(6) 0.109(8) 0.000(6) 0.041(9) 0.072(8)
O2 0.089(5) 0.138(8) 0.075(6) -0.009(5) 0.010(4) -0.024(5)
O3 0.172(10) 0.133(10) 0.229(15) -0.040(10) -0.120(10) -0.023(8)
O4 0.109(6) 0.091(5) 0.075(5) -0.018(4) 0.028(4) -0.033(5)
O5 0.074(5) 0.177(10) 0.168(10) -0.113(9) -0.012(5) 0.026(5)
O6 0.157(8) 0.160(9) 0.065(5) -0.003(5) -0.035(5) -0.088(7)
O7 0.141(7) 0.106(6) 0.079(6) -0.030(5) 0.002(5) -0.047(6)
O8 0.146(9) 0.124(8) 0.155(10) -0.054(7) -0.038(8) -0.012(7)
O9 0.234(12) 0.125(9) 0.115(8) -0.051(7) -0.032(9) 0.004(9)
O10 0.046(3) 0.057(4) 0.057(4) 0.000(3) 0.002(3) 0.008(3)

loop_
_atom_type_symbol
_atom_type_description
_atom_type_scat_dispersion_real
_atom_type_scat_dispersion_imag
_atom_type_scat_source
C C 0.0033 0.0016 'International Tables Vol C Tables 4.2.6.8 and 6.1.1.4'
H H 0 0 'International Tables Vol C Tables 4.2.6.8 and 6.1.1.4'
Br Br -0.2901 2.4595 'International Tables Vol C Tables 4.2.6.8 and 6.1.1.4'
Cu Cu 0.3201 1.2651 'International Tables Vol C Tables 4.2.6.8 and 6.1.1.4'
F F 0.0171 0.0103 'International Tables Vol C Tables 4.2.6.8 and 6.1.1.4'
N N 0.0061 0.0033 'International Tables Vol C Tables 4.2.6.8 and 6.1.1.4'
O O 0.0106 0.006 'International Tables Vol C Tables 4.2.6.8 and 6.1.1.4'
S S 0.1246 0.1234 'International Tables Vol C Tables 4.2.6.8 and 6.1.1.4'

loop_
_geom_angle_atom_site_label_1
_geom_angle_atom_site_label_2
_geom_angle_atom_site_label_3
_geom_angle
_geom_angle_site_symmetry_1
_geom_angle_site_symmetry_3
_geom_angle_publ_flag
N2 Cu1 N9 166.6(2) . . ?
N2 Cu1 N3 79.9(2) . . ?
N9 Cu1 N3 99.1(2) . . ?
N2 Cu1 N1 79.6(2) . . ?
N9 Cu1 N1 98.6(2) . . ?
N3 Cu1 N1 157.4(2) . . ?
N2 Cu1 Br1 95.35(17) . . ?
N9 Cu1 Br1 98.05(18) . . ?
N3 Cu1 Br1 90.85(17) . . ?
N1 Cu1 Br1 100.42(17) . . ?
N10 Cu2 N6 177.4(3) . . ?
N10 Cu2 N5 93.3(3) . . ?
N6 Cu2 N5 84.4(3) . . ?
N10 Cu2 N7 97.8(2) . . ?
N6 Cu2 N7 84.8(3) . . ?
N5 Cu2 N7 159.2(3) . . ?
N10 Cu2 O10 92.2(2) . . ?
N6 Cu2 O10 87.1(3) . . ?
N5 Cu2 O10 99.3(3) . . ?
N7 Cu2 O10 97.9(3) . . ?
O1 S1 O2 121.3(8) . . ?
O1 S1 O3 108.6(10) . . ?
O2 S1 O3 110.0(8) . . ?
O1 S1 C32 108.3(7) . . ?
O2 S1 C32 105.9(6) . . ?
O3 S1 C32 100.8(6) . . ?
O5 S2 O4 117.5(7) . . ?
O5 S2 O6 110.4(7) . . ?
O4 S2 O6 114.5(6) . . ?
O5 S2 C31 103.5(6) . . ?
O4 S2 C31 104.3(5) . . ?
O6 S2 C31 105.0(6) . . ?
C13 N1 C17 118.3(6) . . ?
C13 N1 Cu1 126.6(5) . . ?
C17 N1 Cu1 115.1(5) . . ?
C18 N2 C22 122.5(6) . . ?
C18 N2 Cu1 119.1(5) . . ?
C22 N2 Cu1 118.4(5) . . ?
C27 N3 C23 118.1(6) . . ?
C27 N3 Cu1 127.0(5) . . ?
C23 N3 Cu1 114.4(5) . . ?
C2 N4 C1 110.6(8) . . ?
C2 N4 H4 130.8 . . ?
C1 N4 H4 118.6 . . ?
C5 N5 C4 110.6(7) . . ?
C5 N5 Cu2 108.5(6) . . ?
C4 N5 Cu2 113.5(6) . . ?
C5 N5 H5C 108 . . ?
C4 N5 H5C 108 . . ?
Cu2 N5 H5C 108 . . ?
C7 N6 C6 119.6(7) . . ?
C7 N6 Cu2 110.2(5) . . ?
C6 N6 Cu2 108.4(5) . . ?
C7 N6 H6C 105.9 . . ?
C6 N6 H6C 105.9 . . ?
Cu2 N6 H6C 105.9 . . ?
C9 N7 C8 111.5(7) . . ?
C9 N7 Cu2 121.3(5) . . ?
C8 N7 Cu2 105.2(5) . . ?
C9 N7 H7E 105.9 . . ?
C8 N7 H7E 105.9 . . ?
Cu2 N7 H7E 105.9 . . ?
C12 N8 C11 112.9(6) . . ?
C12 N8 H8 128.3 . . ?
C11 N8 H8 118.7 . . ?
C28 N9 C29 105.8(5) . . ?
C28 N9 Cu1 126.2(5) . . ?
C29 N9 Cu1 128.0(5) . . ?
C28 N10 C30 105.4(5) . . ?
C28 N10 Cu2 127.7(5) . . ?
C30 N10 Cu2 125.7(5) . . ?
N4 C1 C26 113.5(7) . . ?
N4 C1 H1A 106.7 . . ?
C26 C1 H1A 109 . . ?
N4 C1 H1B 108.9 . . ?
C26 C1 H1B 109.1 . . ?
H1A C1 H1B 109.5 . . ?
C3 C2 N4 115.6(10) . . ?
C3 C2 H2A 106.9 . . ?
N4 C2 H2A 109 . . ?
C3 C2 H2B 107.1 . . ?
N4 C2 H2B 108.7 . . ?
H2A C2 H2B 109.5 . . ?
C4 C3 C2 110.6(11) . . ?
C4 C3 H3A 108.7 . . ?
C2 C3 H3A 109.7 . . ?
C4 C3 H3B 109.2 . . ?
C2 C3 H3B 109.2 . . ?
H3A C3 H3B 109.5 . . ?
C3 C4 N5 116.9(8) . . ?
C3 C4 H4A 105.6 . . ?
N5 C4 H4A 109.3 . . ?
C3 C4 H4B 106.3 . . ?
N5 C4 H4B 109 . . ?
H4A C4 H4B 109.5 . . ?
C6 C5 N5 108.9(8) . . ?
C6 C5 H5A 109.7 . . ?
N5 C5 H5A 109.4 . . ?
C6 C5 H5B 110 . . ?
N5 C5 H5B 109.3 . . ?
H5A C5 H5B 109.5 . . ?
N6 C6 C5 107.5(8) . . ?
N6 C6 H6A 109.4 . . ?
C5 C6 H6A 111.2 . . ?
N6 C6 H6B 108.8 . . ?
C5 C6 H6B 110.4 . . ?
H6A C6 H6B 109.5 . . ?
N6 C7 C8 108.0(7) . . ?
N6 C7 H7A 108.4 . . ?
C8 C7 H7A 108.6 . . ?
N6 C7 H7B 110.7 . . ?
C8 C7 H7B 111.6 . . ?
H7A C7 H7B 109.5 . . ?
N7 C8 C7 107.5(8) . . ?
N7 C8 H8A 108.8 . . ?
C7 C8 H8A 110.1 . . ?
N7 C8 H8B 109.5 . . ?
C7 C8 H8B 111.4 . . ?
H8A C8 H8B 109.5 . . ?
N7 C9 C10 111.7(6) . . ?
N7 C9 H9A 108.5 . . ?
C10 C9 H9A 109 . . ?
N7 C9 H9B 109 . . ?
C10 C9 H9B 109.1 . . ?
H9A C9 H9B 109.5 . . ?
C11 C10 C9 110.4(7) . . ?
C11 C10 H10A 108.7 . . ?
C9 C10 H10A 109.8 . . ?
C11 C10 H10B 108.9 . . ?
C9 C10 H10B 109.6 . . ?
H10A C10 H10B 109.5 . . ?
N8 C11 C10 110.6(6) . . ?
N8 C11 H11A 109 . . ?
C10 C11 H11A 109.4 . . ?
N8 C11 H11B 108.5 . . ?
C10 C11 H11B 109.8 . . ?
H11A C11 H11B 109.5 . . ?
N8 C12 C14 116.1(6) . . ?
N8 C12 H12A 110.1 . . ?
C14 C12 H12A 107.1 . . ?
N8 C12 H12B 108.2 . . ?
C14 C12 H12B 105.6 . . ?
H12A C12 H12B 109.5 . . ?
N1 C13 C14 123.7(7) . . ?
N1 C13 H13 120 . . ?
C14 C13 H13 116.3 . . ?
C13 C14 C15 117.2(7) . . ?
C13 C14 C12 121.9(7) . . ?
C15 C14 C12 120.9(7) . . ?
C16 C15 C14 119.9(7) . . ?
C16 C15 H15 120.7 . . ?
C14 C15 H15 119.3 . . ?
C15 C16 C17 119.6(7) . . ?
C15 C16 H16 121 . . ?
C17 C16 H16 119.4 . . ?
N1 C17 C16 121.1(7) . . ?
N1 C17 C18 112.8(6) . . ?
C16 C17 C18 126.0(6) . . ?
N2 C18 C19 121.1(7) . . ?
N2 C18 C17 113.1(6) . . ?
C19 C18 C17 125.7(7) . . ?
C18 C19 C20 117.3(8) . . ?
C18 C19 H19 119.6 . . ?
C20 C19 H19 123.1 . . ?
C19 C20 C21 121.8(8) . . ?
C19 C20 H20 120.9 . . ?
C21 C20 H20 117.3 . . ?
C20 C21 C22 117.6(8) . . ?
C20 C21 H21 121.5 . . ?
C22 C21 H21 120.9 . . ?
N2 C22 C21 119.7(8) . . ?
N2 C22 C23 113.7(6) . . ?
C21 C22 C23 126.6(7) . . ?
N3 C23 C24 121.0(7) . . ?
N3 C23 C22 113.0(6) . . ?
C24 C23 C22 126.0(7) . . ?
C23 C24 C25 119.1(7) . . ?
C23 C24 H24 120.3 . . ?
C25 C24 H24 120.6 . . ?
C26 C25 C24 120.6(7) . . ?
C26 C25 H25 119.6 . . ?
C24 C25 H25 119.8 . . ?
C25 C26 C27 117.4(7) . . ?
C25 C26 C1 121.2(7) . . ?
C27 C26 C1 121.4(7) . . ?
N3 C27 C26 123.8(7) . . ?
N3 C27 H27 119.7 . . ?
C26 C27 H27 116.5 . . ?
N10 C28 N9 112.2(6) . . ?
N10 C28 H28 119.6 . . ?
N9 C28 H28 128.2 . . ?
C30 C29 N9 108.4(6) . . ?
C30 C29 H29 132 . . ?
N9 C29 H29 119.6 . . ?
C29 C30 N10 108.2(6) . . ?
C29 C30 H30 132.4 . . ?
N10 C30 H30 119.5 . . ?
F5 C31 F6 109.8(12) . . ?
F5 C31 F4 108.5(10) . . ?
F6 C31 F4 101.3(11) . . ?
F5 C31 S2 113.7(9) . . ?
F6 C31 S2 113.8(8) . . ?
F4 C31 S2 109.0(9) . . ?
F3 C32 F2 103.9(12) . . ?
F3 C32 F1 111.0(15) . . ?
F2 C32 F1 99.3(12) . . ?
F3 C32 S1 113.4(10) . . ?
F2 C32 S1 114.3(11) . . ?
F1 C32 S1 113.8(9) . . ?
H7C O7 H7D 109.2 . . ?
H8C O8 H8D 108.5 . . ?
H9C O9 H9D 109.3 . . ?
Cu2 O10 H10C 123(9) . . ?
Cu2 O10 H10D 120(9) . . ?
H10C O10 H10D 112(10) . . ?

loop_
_geom_bond_atom_site_label_1
_geom_bond_atom_site_label_2
_geom_bond_distance
_geom_bond_site_symmetry_2
_geom_bond_publ_flag
Cu1 N2 1.946(5) . ?
Cu1 N9 1.961(5) . ?
Cu1 N3 2.026(6) . ?
Cu1 N1 2.029(6) . ?
Cu1 Br1 2.7275(13) . ?
Cu2 N10 1.943(5) . ?
Cu2 N6 1.997(6) . ?
Cu2 N5 2.043(8) . ?
Cu2 N7 2.060(7) . ?
Cu2 O10 2.435(6) . ?
S1 O1 1.302(10) . ?
S1 O2 1.407(8) . ?
S1 O3 1.494(12) . ?
S1 C32 1.771(12) . ?
S2 O5 1.381(8) . ?
S2 O4 1.417(7) . ?
S2 O6 1.437(9) . ?
S2 C31 1.797(13) . ?
N1 C13 1.338(9) . ?
N1 C17 1.362(9) . ?
N2 C18 1.328(10) . ?
N2 C22 1.334(9) . ?
N3 C27 1.343(9) . ?
N3 C23 1.368(9) . ?
N4 C2 1.464(13) . ?
N4 C1 1.470(10) . ?
N4 H4 0.9599 . ?
N5 C5 1.491(11) . ?
N5 C4 1.598(12) . ?
N5 H5C 0.91 . ?
N6 C7 1.469(11) . ?
N6 C6 1.486(12) . ?
N6 H6C 0.91 . ?
N7 C9 1.474(10) . ?
N7 C8 1.503(9) . ?
N7 H7E 0.91 . ?
N8 C12 1.458(10) . ?
N8 C11 1.497(9) . ?
N8 H8 0.96 . ?
N9 C28 1.353(8) . ?
N9 C29 1.363(9) . ?
N10 C28 1.326(9) . ?
N10 C30 1.390(9) . ?
C1 C26 1.526(12) . ?
C1 H1A 0.96 . ?
C1 H1B 0.9599 . ?
C2 C3 1.449(15) . ?
C2 H2A 0.9601 . ?
C2 H2B 0.96 . ?
C3 C4 1.418(15) . ?
C3 H3A 0.96 . ?
C3 H3B 0.9601 . ?
C4 H4A 0.96 . ?
C4 H4B 0.96 . ?
C5 C6 1.489(15) . ?
C5 H5A 0.9599 . ?
C5 H5B 0.9599 . ?
C6 H6A 0.9601 . ?
C6 H6B 0.9601 . ?
C7 C8 1.507(14) . ?
C7 H7A 0.9599 . ?
C7 H7B 0.96 . ?
C8 H8A 0.9599 . ?
C8 H8B 0.9599 . ?
C9 C10 1.529(10) . ?
C9 H9A 0.9601 . ?
C9 H9B 0.96 . ?
C10 C11 1.501(11) . ?
C10 H10A 0.9601 . ?
C10 H10B 0.9601 . ?
C11 H11A 0.96 . ?
C11 H11B 0.96 . ?
C12 C14 1.519(10) . ?
C12 H12A 0.96 . ?
C12 H12B 0.9599 . ?
C13 C14 1.379(10) . ?
C13 H13 0.96 . ?
C14 C15 1.393(10) . ?
C15 C16 1.374(11) . ?
C15 H15 0.9601 . ?
C16 C17 1.378(11) . ?
C16 H16 0.96 . ?
C17 C18 1.497(11) . ?
C18 C19 1.380(10) . ?
C19 C20 1.380(12) . ?
C19 H19 0.96 . ?
C20 C21 1.383(13) . ?
C20 H20 0.9599 . ?
C21 C22 1.397(11) . ?
C21 H21 0.96 . ?
C22 C23 1.478(11) . ?
C23 C24 1.375(10) . ?
C24 C25 1.390(12) . ?
C24 H24 0.9599 . ?
C25 C26 1.369(11) . ?
C25 H25 0.9599 . ?
C26 C27 1.378(10) . ?
C27 H27 0.9599 . ?
C28 H28 0.9601 . ?
C29 C30 1.359(9) . ?
C29 H29 0.9601 . ?
C30 H30 0.96 . ?
C31 F5 1.276(12) . ?
C31 F6 1.317(13) . ?
C31 F4 1.332(13) . ?
C32 F3 1.238(15) . ?
C32 F2 1.282(14) . ?
C32 F1 1.289(14) . ?
O7 H7C 0.97 . ?
O7 H7D 0.97 . ?
O8 H8C 0.97 . ?
O8 H8D 0.97 . ?
O9 H9C 0.97 . ?
O9 H9D 0.97 . ?
O10 H10C 0.72(11) . ?
O10 H10D 0.72(11) . ?
